data_4072321
loop_
_publ_author_name
'Perucha, Alejandro S\'anchez'
'Heilmann-Brohl, Julia'
'Bolte, Michael'
'Lerner, Hans-Wolfram'
'Wagner, Matthias'

_publ_section_title
;
 Comparison of Doubly Lithiated, Magnesiated, and Zincated Ferrocenes:
 [Fe(\h5-C5H4)2]2Zn2(tmeda)2, the First Example of a [1.1]Ferrocenophane
 with Bridging First-Row Transition Metal Atoms
;
_journal_issue 23
_journal_name_full Organometallics
_journal_page_first 6170
_journal_paper_doi 10.1021/om800765a
_journal_volume 27
_journal_year 2008
_chemical_formula_sum 'C48 H72 Fe2 Li4 O7'
_chemical_formula_weight 900.52
_chemical_name_systematic ?
_space_group_IT_number 2
_symmetry_cell_setting triclinic
_symmetry_space_group_name_Hall '-P 1'
_symmetry_space_group_name_H-M 'P -1'
_atom_sites_solution_hydrogens geom
_atom_sites_solution_primary direct
_atom_sites_solution_secondary difmap
_audit_creation_method SHELXL-97
_cell_angle_alpha 74.735(7)
_cell_angle_beta 80.070(7)
_cell_angle_gamma 84.505(7)
_cell_formula_units_Z 1
_cell_length_a 9.8205(9)
_cell_length_b 10.6036(9)
_cell_length_c 11.7149(10)
_cell_measurement_reflns_used 34235
_cell_measurement_temperature 173(2)
_cell_measurement_theta_max 25.8
_cell_measurement_theta_min 3.9
_cell_volume 1157.60(18)
_computing_cell_refinement 'X-Area (Stoe & Cie, 2001)'
_computing_data_collection 'X-Area (Stoe & Cie, 2001)'
_computing_data_reduction 'X-Area (Stoe & Cie, 2001)'
_computing_molecular_graphics 'XP in SHELXTL-Plus (Sheldrick, 1991)'
_computing_publication_material SHELXL97
_computing_structure_refinement 'SHELXL97 (Sheldrick, 1997) '
_computing_structure_solution 'SHELXS97 (Sheldrick, 1990) '
_diffrn_ambient_temperature 173(2)
_diffrn_measured_fraction_theta_full 0.996
_diffrn_measured_fraction_theta_max 0.992
_diffrn_measurement_device_type 'STOE IPDS II two-circle-diffractometer'
_diffrn_measurement_method \w
_diffrn_radiation_monochromator graphite
_diffrn_radiation_source 'fine-focus sealed tube'
_diffrn_radiation_type MoK\a
_diffrn_radiation_wavelength 0.71073
_diffrn_reflns_av_R_equivalents 0.0465
_diffrn_reflns_av_sigmaI/netI 0.0243
_diffrn_reflns_limit_h_max 11
_diffrn_reflns_limit_h_min -11
_diffrn_reflns_limit_k_max 12
_diffrn_reflns_limit_k_min -12
_diffrn_reflns_limit_l_max 14
_diffrn_reflns_limit_l_min -14
_diffrn_reflns_number 22572
_diffrn_reflns_theta_full 25.00
_diffrn_reflns_theta_max 25.70
_diffrn_reflns_theta_min 3.69
_diffrn_standards_decay_% 0
_diffrn_standards_interval_time 0
_diffrn_standards_number 0
_exptl_absorpt_coefficient_mu 0.675
_exptl_absorpt_correction_T_max 0.7510
_exptl_absorpt_correction_T_min 0.7204
_exptl_absorpt_correction_type multi-scan
_exptl_absorpt_process_details 'MULABS (Spek, 1990; Blessing, 1995)'
_exptl_crystal_colour orange
_exptl_crystal_density_diffrn 1.292
_exptl_crystal_density_method 'not measured'
_exptl_crystal_description block
_exptl_crystal_F_000 480
_exptl_crystal_size_max 0.52
_exptl_crystal_size_mid 0.48
_exptl_crystal_size_min 0.45
_refine_diff_density_max 0.372
_refine_diff_density_min -0.390
_refine_diff_density_rms 0.052
_refine_ls_extinction_method none
_refine_ls_goodness_of_fit_ref 1.051
_refine_ls_hydrogen_treatment mixed
_refine_ls_matrix_type full
_refine_ls_number_parameters 289
_refine_ls_number_reflns 4365
_refine_ls_number_restraints 0
_refine_ls_restrained_S_all 1.051
_refine_ls_R_factor_all 0.0315
_refine_ls_R_factor_gt 0.0290
_refine_ls_shift/su_max 0.001
_refine_ls_shift/su_mean 0.000
_refine_ls_structure_factor_coef Fsqd
_refine_ls_weighting_details 'calc w=1/[\s^2^(Fo^2^)+(0.0472P)^2^+0.3211P] where P=(Fo^2^+2Fc^2^)/3'
_refine_ls_weighting_scheme calc
_refine_ls_wR_factor_gt 0.0788
_refine_ls_wR_factor_ref 0.0799
_reflns_number_gt 4015
_reflns_number_total 4365
_reflns_threshold_expression I>2\s(I)
_cod_data_source_file om800765a_si_001.cif
_cod_data_source_block wa359_/_Compound_3
_cod_depositor_comments
;
The following automatic conversions were performed:

'_symmetry_cell_setting' value 'Triclinic' changed to 'triclinic'
according to /home/saulius/struct/CIF-dictionaries/cif_core.dic
dictionary named 'cif_core.dic' version 2.4.1 from 2010-06-29.

Automatic conversion script
Id: cif_fix_values 1715 2011-07-08 13:25:40Z adriana 
;
_cod_database_code 4072321

loop_
_symmetry_equiv_pos_as_xyz
'x, y, z'
'-x, -y, -z'

loop_
_atom_site_label
_atom_site_type_symbol
_atom_site_fract_x
_atom_site_fract_y
_atom_site_fract_z
_atom_site_U_iso_or_equiv
_atom_site_adp_type
_atom_site_occupancy
_atom_site_symmetry_multiplicity
_atom_site_calc_flag
_atom_site_refinement_flags
_atom_site_disorder_assembly
_atom_site_disorder_group
Fe1 Fe 0.66733(2) 0.704574(19) 0.298644(17) 0.02294(8) Uani 1 1 d . . .
Li1 Li 0.3965(3) 0.4412(3) 0.3140(2) 0.0297(5) Uani 1 1 d . . .
Li2 Li 0.5834(3) 0.4622(2) 0.4234(2) 0.0285(5) Uani 1 1 d . . .
C11 C 0.56361(17) 0.57448(15) 0.23834(13) 0.0289(3) Uani 1 1 d . . .
C12 C 0.51958(16) 0.71032(15) 0.19483(13) 0.0287(3) Uani 1 1 d . . .
H12 H 0.4267 0.7440 0.2088 0.034 Uiso 1 1 calc R . .
C13 C 0.63195(18) 0.78802(16) 0.12832(13) 0.0312(3) Uani 1 1 d . . .
H13 H 0.6269 0.8792 0.0915 0.037 Uiso 1 1 calc R . .
C14 C 0.75204(18) 0.70304(17) 0.12779(14) 0.0337(4) Uani 1 1 d . . .
H14 H 0.8432 0.7263 0.0908 0.040 Uiso 1 1 calc R . .
C15 C 0.71013(17) 0.57548(16) 0.19352(14) 0.0314(3) Uani 1 1 d . . .
H15 H 0.7716 0.5000 0.2063 0.038 Uiso 1 1 calc R . .
C21 C 0.61682(16) 0.64102(15) 0.48675(13) 0.0271(3) Uani 1 1 d . . .
C22 C 0.76553(17) 0.63884(16) 0.44500(14) 0.0306(3) Uani 1 1 d . . .
H22 H 0.8257 0.5628 0.4611 0.037 Uiso 1 1 calc R . .
C23 C 0.80972(18) 0.76445(17) 0.37726(15) 0.0351(4) Uani 1 1 d . . .
H23 H 0.9016 0.7859 0.3411 0.042 Uiso 1 1 calc R . .
C24 C 0.69045(18) 0.85163(16) 0.37395(15) 0.0327(3) Uani 1 1 d . . .
H24 H 0.6876 0.9425 0.3354 0.039 Uiso 1 1 calc R . .
C25 C 0.57630(17) 0.77761(15) 0.43905(14) 0.0289(3) Uani 1 1 d . . .
H25 H 0.4839 0.8133 0.4502 0.035 Uiso 1 1 calc R . .
O31 O 0.21659(12) 0.51849(12) 0.26196(11) 0.0377(3) Uani 1 1 d . . .
C32 C 0.2252(3) 0.5928(2) 0.1403(2) 0.0718(8) Uani 1 1 d . . .
H32A H 0.3225 0.5924 0.1001 0.086 Uiso 1 1 calc R . .
H32B H 0.1920 0.6846 0.1371 0.086 Uiso 1 1 calc R . .
C33 C 0.1383(2) 0.5332(2) 0.07897(17) 0.0479(5) Uani 1 1 d . . .
H33A H 0.1916 0.5168 0.0039 0.057 Uiso 1 1 calc R . .
H33B H 0.0557 0.5910 0.0597 0.057 Uiso 1 1 calc R . .
C34 C 0.09655(19) 0.4055(2) 0.16761(17) 0.0445(4) Uani 1 1 d . . .
H34A H 0.0019 0.3848 0.1626 0.053 Uiso 1 1 calc R . .
H34B H 0.1621 0.3320 0.1543 0.053 Uiso 1 1 calc R . .
C35 C 0.10302(19) 0.4342(2) 0.28568(17) 0.0478(5) Uani 1 1 d . . .
H35A H 0.0154 0.4785 0.3144 0.057 Uiso 1 1 calc R . .
H35B H 0.1200 0.3524 0.3469 0.057 Uiso 1 1 calc R . .
O41 O 0.42418(13) 0.28878(11) 0.24259(11) 0.0381(3) Uani 1 1 d . . .
C42 C 0.5050(2) 0.30037(18) 0.12587(16) 0.0394(4) Uani 1 1 d . . .
H42A H 0.5851 0.3546 0.1153 0.047 Uiso 1 1 calc R . .
H42B H 0.4480 0.3408 0.0624 0.047 Uiso 1 1 calc R . .
C43 C 0.55279(19) 0.16258(18) 0.12114(16) 0.0387(4) Uani 1 1 d . . .
H43A H 0.6382 0.1345 0.1573 0.046 Uiso 1 1 calc R . .
H43B H 0.5695 0.1534 0.0379 0.046 Uiso 1 1 calc R . .
C44 C 0.4306(2) 0.08569(17) 0.19499(16) 0.0396(4) Uani 1 1 d . . .
H44A H 0.3565 0.0889 0.1465 0.048 Uiso 1 1 calc R . .
H44B H 0.4594 -0.0068 0.2288 0.048 Uiso 1 1 calc R . .
C45 C 0.3840(2) 0.15598(17) 0.29203(16) 0.0392(4) Uani 1 1 d . . .
H45A H 0.2823 0.1538 0.3161 0.047 Uiso 1 1 calc R . .
H45B H 0.4288 0.1144 0.3632 0.047 Uiso 1 1 calc R . .
O51 O 0.73964(12) 0.32493(11) 0.43648(11) 0.0336(3) Uani 1 1 d . . .
C52 C 0.80135(19) 0.28329(18) 0.54347(16) 0.0394(4) Uani 1 1 d . . .
H52A H 0.7360 0.3009 0.6126 0.047 Uiso 1 1 calc R . .
H52B H 0.8864 0.3303 0.5346 0.047 Uiso 1 1 calc R . .
C53 C 0.8351(2) 0.1394(2) 0.5616(2) 0.0579(6) Uani 1 1 d . . .
H53A H 0.7556 0.0880 0.6078 0.070 Uiso 1 1 calc R . .
H53B H 0.9166 0.1115 0.6032 0.070 Uiso 1 1 calc R . .
C54 C 0.8658(2) 0.1256(2) 0.4343(3) 0.0630(7) Uani 1 1 d . . .
H54A H 0.9625 0.1460 0.3983 0.076 Uiso 1 1 calc R . .
H54B H 0.8496 0.0361 0.4307 0.076 Uiso 1 1 calc R . .
C55 C 0.76446(19) 0.22497(18) 0.37226(17) 0.0403(4) Uani 1 1 d . . .
H55A H 0.8039 0.2622 0.2876 0.048 Uiso 1 1 calc R . .
H55B H 0.6772 0.1841 0.3746 0.048 Uiso 1 1 calc R . .
O1 O 0.0823(5) 0.8792(6) -0.0151(6) 0.118(2) Uani 0.50 1 d P . .
C2 C 0.0067(16) 0.9418(9) -0.1106(9) 0.149(6) Uani 0.50 1 d P . .
H2A H -0.0495 0.8793 -0.1293 0.179 Uiso 0.50 1 d PR . .
H2B H 0.0727 0.9794 -0.1829 0.179 Uiso 0.50 1 d PR . .
C3 C -0.0782(4) 1.0448(4) -0.0659(4) 0.1035(11) Uani 1 1 d . . .
H3A H -0.1758 1.0359 -0.0723 0.124 Uiso 0.50 1 d PR A 1
H3B H -0.0497 1.1320 -0.1155 0.124 Uiso 0.50 1 d PR A 1
H3C H -0.1557 0.9854 -0.0424 0.124 Uiso 0.50 1 d PR A 2
H3D H -0.0823 1.1013 -0.1474 0.124 Uiso 0.50 1 d PR A 2
C4 C -0.0623(7) 1.0317(6) 0.0591(9) 0.083(3) Uani 0.50 1 d P . .
H4A H -0.1378 0.9821 0.1149 0.100 Uiso 0.50 1 d PR . .
H4B H -0.0607 1.1182 0.0760 0.100 Uiso 0.50 1 d PR . .

loop_
_atom_site_aniso_label
_atom_site_aniso_U_11
_atom_site_aniso_U_22
_atom_site_aniso_U_33
_atom_site_aniso_U_23
_atom_site_aniso_U_13
_atom_site_aniso_U_12
Fe1 0.02785(13) 0.02154(12) 0.02035(12) -0.00535(8) -0.00439(8) -0.00441(8)
Li1 0.0332(13) 0.0276(13) 0.0306(13) -0.0085(10) -0.0079(10) -0.0043(10)
Li2 0.0303(12) 0.0261(12) 0.0296(13) -0.0070(10) -0.0058(10) -0.0019(10)
C11 0.0383(8) 0.0281(8) 0.0225(7) -0.0081(6) -0.0048(6) -0.0081(6)
C12 0.0333(8) 0.0314(8) 0.0235(7) -0.0076(6) -0.0079(6) -0.0041(6)
C13 0.0446(9) 0.0277(8) 0.0213(7) -0.0037(6) -0.0065(6) -0.0071(7)
C14 0.0382(8) 0.0372(9) 0.0252(8) -0.0096(7) 0.0036(6) -0.0095(7)
C15 0.0386(8) 0.0292(8) 0.0283(8) -0.0124(6) -0.0024(6) -0.0013(6)
C21 0.0345(8) 0.0279(8) 0.0215(7) -0.0086(6) -0.0068(6) -0.0026(6)
C22 0.0344(8) 0.0310(8) 0.0285(8) -0.0072(6) -0.0120(6) -0.0007(6)
C23 0.0346(8) 0.0398(9) 0.0342(8) -0.0078(7) -0.0099(7) -0.0129(7)
C24 0.0459(9) 0.0249(7) 0.0314(8) -0.0076(6) -0.0130(7) -0.0080(7)
C25 0.0365(8) 0.0275(8) 0.0253(7) -0.0101(6) -0.0070(6) -0.0010(6)
O31 0.0391(6) 0.0444(7) 0.0350(6) -0.0136(5) -0.0154(5) 0.0002(5)
C32 0.107(2) 0.0524(13) 0.0607(14) 0.0126(11) -0.0547(15) -0.0253(13)
C33 0.0495(11) 0.0619(13) 0.0356(10) -0.0130(9) -0.0134(8) -0.0051(9)
C34 0.0358(9) 0.0597(12) 0.0442(10) -0.0179(9) -0.0112(8) -0.0105(8)
C35 0.0334(9) 0.0754(14) 0.0360(9) -0.0143(9) -0.0036(7) -0.0113(9)
O41 0.0532(7) 0.0283(6) 0.0326(6) -0.0123(5) 0.0070(5) -0.0122(5)
C42 0.0522(10) 0.0359(9) 0.0289(8) -0.0100(7) 0.0035(7) -0.0096(8)
C43 0.0432(9) 0.0418(10) 0.0305(8) -0.0115(7) -0.0045(7) 0.0056(8)
C44 0.0554(11) 0.0283(8) 0.0376(9) -0.0115(7) -0.0091(8) -0.0026(8)
C45 0.0515(10) 0.0284(8) 0.0370(9) -0.0093(7) 0.0024(8) -0.0122(7)
O51 0.0361(6) 0.0285(6) 0.0382(6) -0.0112(5) -0.0098(5) 0.0046(5)
C52 0.0426(9) 0.0369(9) 0.0386(9) -0.0065(7) -0.0129(7) 0.0014(7)
C53 0.0610(13) 0.0317(10) 0.0839(16) -0.0011(10) -0.0401(12) -0.0019(9)
C54 0.0490(12) 0.0391(11) 0.113(2) -0.0386(12) -0.0238(12) 0.0112(9)
C55 0.0426(9) 0.0355(9) 0.0455(10) -0.0179(8) -0.0022(8) -0.0012(7)
O1 0.086(3) 0.110(5) 0.125(5) -0.006(4) 0.022(3) 0.015(3)
C2 0.250(15) 0.069(6) 0.094(7) -0.004(5) 0.055(8) -0.033(7)
C3 0.096(2) 0.083(2) 0.118(3) -0.008(2) -0.001(2) -0.0115(19)
C4 0.069(4) 0.029(3) 0.135(8) -0.007(3) 0.012(4) -0.006(2)

loop_
_atom_type_symbol
_atom_type_description
_atom_type_scat_dispersion_real
_atom_type_scat_dispersion_imag
_atom_type_scat_source
C C 0.0033 0.0016 'International Tables Vol C Tables 4.2.6.8 and 6.1.1.4'
H H 0.0000 0.0000 'International Tables Vol C Tables 4.2.6.8 and 6.1.1.4'
Fe Fe 0.3463 0.8444 'International Tables Vol C Tables 4.2.6.8 and 6.1.1.4'
Li Li -0.0003 0.0001 'International Tables Vol C Tables 4.2.6.8 and 6.1.1.4'
O O 0.0106 0.0060 'International Tables Vol C Tables 4.2.6.8 and 6.1.1.4'

loop_
_geom_angle_atom_site_label_1
_geom_angle_atom_site_label_2
_geom_angle_atom_site_label_3
_geom_angle
_geom_angle_site_symmetry_1
_geom_angle_site_symmetry_3
C24 Fe1 C23 40.93(7) . .
C24 Fe1 C13 107.43(6) . .
C23 Fe1 C13 124.15(7) . .
C24 Fe1 C25 40.87(7) . .
C23 Fe1 C25 68.37(7) . .
C13 Fe1 C25 122.18(7) . .
C24 Fe1 C14 123.10(7) . .
C23 Fe1 C14 108.78(7) . .
C13 Fe1 C14 40.68(7) . .
C25 Fe1 C14 158.76(7) . .
C24 Fe1 C12 123.43(7) . .
C23 Fe1 C12 160.71(7) . .
C13 Fe1 C12 41.14(6) . .
C25 Fe1 C12 107.07(6) . .
C14 Fe1 C12 68.27(7) . .
C24 Fe1 C15 160.24(7) . .
C23 Fe1 C15 124.37(7) . .
C13 Fe1 C15 68.18(7) . .
C25 Fe1 C15 157.98(7) . .
C14 Fe1 C15 41.04(7) . .
C12 Fe1 C15 66.81(7) . .
C24 Fe1 C22 68.35(7) . .
C23 Fe1 C22 40.92(7) . .
C13 Fe1 C22 161.49(7) . .
C25 Fe1 C22 67.24(6) . .
C14 Fe1 C22 125.33(7) . .
C12 Fe1 C22 156.34(7) . .
C15 Fe1 C22 109.32(7) . .
C24 Fe1 C21 70.23(6) . .
C23 Fe1 C21 70.32(6) . .
C13 Fe1 C21 156.35(7) . .
C25 Fe1 C21 40.95(6) . .
C14 Fe1 C21 159.78(7) . .
C12 Fe1 C21 119.35(6) . .
C15 Fe1 C21 121.81(6) . .
C22 Fe1 C21 41.05(6) . .
C24 Fe1 C11 158.02(7) . .
C23 Fe1 C11 157.96(7) . .
C13 Fe1 C11 70.22(6) . .
C25 Fe1 C11 120.76(6) . .
C14 Fe1 C11 70.14(6) . .
C12 Fe1 C11 40.74(6) . .
C15 Fe1 C11 40.63(6) . .
C22 Fe1 C11 120.69(6) . .
C21 Fe1 C11 102.84(6) . .
C24 Fe1 Li2 124.68(7) . .
C23 Fe1 Li2 111.06(7) . .
C13 Fe1 Li2 122.77(7) . .
C25 Fe1 Li2 89.64(7) . .
C14 Fe1 Li2 110.36(7) . .
C12 Fe1 Li2 87.22(7) . .
C15 Fe1 Li2 69.33(7) . .
C22 Fe1 Li2 70.15(7) . .
C21 Fe1 Li2 54.46(7) . .
C11 Fe1 Li2 52.57(7) . .
O41 Li1 O31 100.08(13) . .
O41 Li1 C11 110.65(13) . .
O31 Li1 C11 111.98(13) . .
O41 Li1 C21 106.30(12) . 2_666
O31 Li1 C21 113.89(13) . 2_666
C11 Li1 C21 112.98(12) . 2_666
O41 Li1 Li2 114.22(13) . .
O31 Li1 Li2 145.69(15) . .
C11 Li1 Li2 56.41(9) . .
C21 Li1 Li2 57.92(9) 2_666 .
O41 Li1 Li2 143.08(12) . 2_666
O31 Li1 Li2 106.49(11) . 2_666
C11 Li1 Li2 82.70(9) . 2_666
C21 Li1 Li2 39.13(7) 2_666 2_666
Li2 Li1 Li2 44.10(10) . 2_666
O51 Li2 C11 114.77(13) . .
O51 Li2 C21 114.67(13) . .
C11 Li2 C21 94.67(11) . .
O51 Li2 C21 107.30(12) . 2_666
C11 Li2 C21 110.21(12) . 2_666
C21 Li2 C21 115.01(12) . 2_666
O51 Li2 Li2 131.68(18) . 2_666
C11 Li2 Li2 113.45(16) . 2_666
C21 Li2 Li2 57.77(11) . 2_666
C21 Li2 Li2 57.23(11) 2_666 2_666
O51 Li2 Li1 118.57(13) . .
C11 Li2 Li1 55.21(9) . .
C21 Li2 Li1 125.96(13) . .
C21 Li2 Li1 56.28(9) 2_666 .
Li2 Li2 Li1 91.53(15) 2_666 .
O51 Li2 Fe1 112.98(11) . .
C11 Li2 Fe1 49.35(6) . .
C21 Li2 Fe1 48.91(6) . .
C21 Li2 Fe1 139.61(12) 2_666 .
Li2 Li2 Fe1 95.81(13) 2_666 .
Li1 Li2 Fe1 100.12(11) . .
O51 Li2 C15 88.43(10) . .
C11 Li2 C15 31.23(6) . .
C21 Li2 C15 91.37(10) . .
C21 Li2 C15 137.79(12) 2_666 .
Li2 Li2 C15 135.53(16) 2_666 .
Li1 Li2 C15 81.67(10) . .
Fe1 Li2 C15 43.59(5) . .
O51 Li2 Li1 97.38(10) . 2_666
C11 Li2 Li1 132.55(11) . 2_666
C21 Li2 Li1 38.55(7) . 2_666
C21 Li2 Li1 90.66(10) 2_666 2_666
Li2 Li2 Li1 44.37(11) 2_666 2_666
Li1 Li2 Li1 135.90(10) . 2_666
Fe1 Li2 Li1 86.99(8) . 2_666
C15 Li2 Li1 126.74(10) . 2_666
C15 C11 C12 101.85(13) . .
C15 C11 Fe1 66.96(9) . .
C12 C11 Fe1 66.68(8) . .
C15 C11 Li1 141.69(14) . .
C12 C11 Li1 115.16(13) . .
Fe1 C11 Li1 136.30(10) . .
C15 C11 Li2 96.19(12) . .
C12 C11 Li2 129.25(13) . .
Fe1 C11 Li2 78.08(8) . .
Li1 C11 Li2 68.38(11) . .
C13 C12 C11 112.16(14) . .
C13 C12 Fe1 69.38(9) . .
C11 C12 Fe1 72.58(9) . .
C13 C12 H12 123.9 . .
C11 C12 H12 123.9 . .
Fe1 C12 H12 125.7 . .
C14 C13 C12 106.84(14) . .
C14 C13 Fe1 69.69(9) . .
C12 C13 Fe1 69.48(9) . .
C14 C13 H13 126.6 . .
C12 C13 H13 126.6 . .
Fe1 C13 H13 125.8 . .
C13 C14 C15 106.92(14) . .
C13 C14 Fe1 69.63(9) . .
C15 C14 Fe1 69.73(9) . .
C13 C14 H14 126.5 . .
C15 C14 H14 126.5 . .
Fe1 C14 H14 125.7 . .
C14 C15 C11 112.22(14) . .
C14 C15 Fe1 69.23(9) . .
C11 C15 Fe1 72.41(9) . .
C14 C15 Li2 136.30(12) . .
C11 C15 Li2 52.58(10) . .
Fe1 C15 Li2 67.08(7) . .
C14 C15 H15 123.9 . .
C11 C15 H15 123.9 . .
Fe1 C15 H15 126.1 . .
Li2 C15 H15 84.1 . .
C25 C21 C22 101.67(13) . .
C25 C21 Fe1 66.62(8) . .
C22 C21 Fe1 66.87(8) . .
C25 C21 Li1 119.89(12) . 2_666
C22 C21 Li1 102.98(12) . 2_666
Fe1 C21 Li1 169.51(11) . 2_666
C25 C21 Li2 129.27(12) . .
C22 C21 Li2 94.27(12) . .
Fe1 C21 Li2 76.63(8) . .
Li1 C21 Li2 102.32(11) 2_666 .
C25 C21 Li2 106.44(12) . 2_666
C22 C21 Li2 151.66(13) . 2_666
Fe1 C21 Li2 121.79(10) . 2_666
Li1 C21 Li2 65.80(10) 2_666 2_666
Li2 C21 Li2 64.99(12) . 2_666
C23 C22 C21 111.87(14) . .
C23 C22 Fe1 69.18(9) . .
C21 C22 Fe1 72.07(9) . .
C23 C22 H22 124.1 . .
C21 C22 H22 124.1 . .
Fe1 C22 H22 126.3 . .
C24 C23 C22 107.07(14) . .
C24 C23 Fe1 69.48(9) . .
C22 C23 Fe1 69.90(9) . .
C24 C23 H23 126.5 . .
C22 C23 H23 126.5 . .
Fe1 C23 H23 125.7 . .
C25 C24 C23 107.13(14) . .
C25 C24 Fe1 69.69(9) . .
C23 C24 Fe1 69.59(9) . .
C25 C24 H24 126.4 . .
C23 C24 H24 126.4 . .
Fe1 C24 H24 125.9 . .
C24 C25 C21 112.26(14) . .
C24 C25 Fe1 69.45(9) . .
C21 C25 Fe1 72.43(9) . .
C24 C25 H25 123.9 . .
C21 C25 H25 123.9 . .
Fe1 C25 H25 125.9 . .
C32 O31 C35 107.40(15) . .
C32 O31 Li1 115.52(16) . .
C35 O31 Li1 118.38(14) . .
O31 C32 C33 108.50(18) . .
O31 C32 H32A 110.0 . .
C33 C32 H32A 110.0 . .
O31 C32 H32B 110.0 . .
C33 C32 H32B 110.0 . .
H32A C32 H32B 108.4 . .
C32 C33 C34 104.85(16) . .
C32 C33 H33A 110.8 . .
C34 C33 H33A 110.8 . .
C32 C33 H33B 110.8 . .
C34 C33 H33B 110.8 . .
H33A C33 H33B 108.9 . .
C35 C34 C33 102.21(17) . .
C35 C34 H34A 111.3 . .
C33 C34 H34A 111.3 . .
C35 C34 H34B 111.3 . .
C33 C34 H34B 111.3 . .
H34A C34 H34B 109.2 . .
O31 C35 C34 105.04(15) . .
O31 C35 H35A 110.7 . .
C34 C35 H35A 110.7 . .
O31 C35 H35B 110.7 . .
C34 C35 H35B 110.7 . .
H35A C35 H35B 108.8 . .
C42 O41 C45 109.52(13) . .
C42 O41 Li1 119.77(13) . .
C45 O41 Li1 130.54(13) . .
O41 C42 C43 105.26(14) . .
O41 C42 H42A 110.7 . .
C43 C42 H42A 110.7 . .
O41 C42 H42B 110.7 . .
C43 C42 H42B 110.7 . .
H42A C42 H42B 108.8 . .
C42 C43 C44 101.91(14) . .
C42 C43 H43A 111.4 . .
C44 C43 H43A 111.4 . .
C42 C43 H43B 111.4 . .
C44 C43 H43B 111.4 . .
H43A C43 H43B 109.3 . .
C45 C44 C43 102.58(14) . .
C45 C44 H44A 111.3 . .
C43 C44 H44A 111.3 . .
C45 C44 H44B 111.3 . .
C43 C44 H44B 111.3 . .
H44A C44 H44B 109.2 . .
O41 C45 C44 106.31(13) . .
O41 C45 H45A 110.5 . .
C44 C45 H45A 110.5 . .
O41 C45 H45B 110.5 . .
C44 C45 H45B 110.5 . .
H45A C45 H45B 108.7 . .
C52 O51 C55 109.55(13) . .
C52 O51 Li2 120.62(13) . .
C55 O51 Li2 125.31(13) . .
O51 C52 C53 106.36(16) . .
O51 C52 H52A 110.5 . .
C53 C52 H52A 110.5 . .
O51 C52 H52B 110.5 . .
C53 C52 H52B 110.5 . .
H52A C52 H52B 108.6 . .
C52 C53 C54 102.12(17) . .
C52 C53 H53A 111.3 . .
C54 C53 H53A 111.3 . .
C52 C53 H53B 111.3 . .
C54 C53 H53B 111.3 . .
H53A C53 H53B 109.2 . .
C55 C54 C53 102.80(16) . .
C55 C54 H54A 111.2 . .
C53 C54 H54A 111.2 . .
C55 C54 H54B 111.2 . .
C53 C54 H54B 111.2 . .
H54A C54 H54B 109.1 . .
O51 C55 C54 105.97(16) . .
O51 C55 H55A 110.5 . .
C54 C55 H55A 110.5 . .
O51 C55 H55B 110.5 . .
C54 C55 H55B 110.5 . .
H55A C55 H55B 108.7 . .
C4 O1 C3 74.6(8) 2_575 2_575
C4 O1 C2 43.5(6) 2_575 .
C3 O1 C2 111.9(6) 2_575 .
C4 C2 O1 42.5(8) 2_575 .
C4 C2 C3 74.9(8) 2_575 .
O1 C2 C3 103.6(8) . .
C4 C2 H2A 152.8 2_575 .
O1 C2 H2A 111.5 . .
C3 C2 H2A 112.6 . .
C4 C2 H2B 91.1 2_575 .
O1 C2 H2B 109.0 . .
C3 C2 H2B 111.1 . .
H2A C2 H2B 108.9 . .
O1 C3 C2 141.3(8) 2_575 .
O1 C3 C4 39.5(3) 2_575 .
C2 C3 C4 109.5(7) . .
O1 C3 C4 103.1(6) 2_575 2_575
C2 C3 C4 38.3(6) . 2_575
C4 C3 C4 78.5(6) . 2_575
O1 C3 H3A 106.0 2_575 .
C2 C3 H3A 108.2 . .
C4 C3 H3A 110.7 . .
C4 C3 H3A 142.6 2_575 .
O1 C3 H3B 75.0 2_575 .
C2 C3 H3B 110.1 . .
C4 C3 H3B 109.9 . .
C4 C3 H3B 101.4 2_575 .
H3A C3 H3B 108.5 . .
O1 C3 H3C 111.2 2_575 .
C2 C3 H3C 87.8 . .
C4 C3 H3C 92.6 . .
C4 C3 H3C 111.5 2_575 .
H3A C3 H3C 34.9 . .
H3B C3 H3C 143.3 . .
O1 C3 H3D 110.4 2_575 .
C2 C3 H3D 93.1 . .
C4 C3 H3D 149.2 . .
C4 C3 H3D 111.1 2_575 .
H3A C3 H3D 80.0 . .
H3B C3 H3D 40.7 . .
H3C C3 H3D 109.3 . .
O1 C4 C2 94.0(10) 2_575 2_575
O1 C4 C3 65.9(8) 2_575 .
C2 C4 C3 143.7(10) 2_575 .
O1 C4 C3 128.9(7) 2_575 2_575
C2 C4 C3 66.8(9) 2_575 2_575
C3 C4 C3 101.5(6) . 2_575
O1 C4 C4 101.0(10) 2_575 2_575
C2 C4 C4 107.7(11) 2_575 2_575
C3 C4 C4 52.3(5) . 2_575
C3 C4 C4 49.1(4) 2_575 2_575
O1 C4 H4A 119.2 2_575 .
C2 C4 H4A 105.3 2_575 .
C3 C4 H4A 111.0 . .
C3 C4 H4A 111.7 2_575 .
C4 C4 H4A 125.1 2_575 .
O1 C4 H4B 46.4 2_575 .
C2 C4 H4B 51.0 2_575 .
C3 C4 H4B 111.6 . .
C3 C4 H4B 111.7 2_575 .
C4 C4 H4B 125.6 2_575 .
H4A C4 H4B 109.3 . .

loop_
_geom_bond_atom_site_label_1
_geom_bond_atom_site_label_2
_geom_bond_distance
_geom_bond_site_symmetry_2
Fe1 C24 2.0305(16) .
Fe1 C23 2.0319(16) .
Fe1 C13 2.0336(15) .
Fe1 C25 2.0336(15) .
Fe1 C14 2.0344(16) .
Fe1 C12 2.0349(15) .
Fe1 C15 2.0411(16) .
Fe1 C22 2.0415(16) .
Fe1 C21 2.1122(15) .
Fe1 C11 2.1142(15) .
Fe1 Li2 2.726(3) .
Li1 O41 1.984(3) .
Li1 O31 1.999(3) .
Li1 C11 2.181(3) .
Li1 C21 2.252(3) 2_666
Li1 Li2 2.469(4) .
Li1 Li2 3.530(4) 2_666
Li2 O51 2.008(3) .
Li2 C11 2.213(3) .
Li2 C21 2.280(3) .
Li2 C21 2.294(3) 2_666
Li2 Li2 2.458(5) 2_666
Li2 C15 2.770(3) .
Li2 Li1 3.530(4) 2_666
C11 C15 1.444(2) .
C11 C12 1.446(2) .
C12 C13 1.429(2) .
C12 H12 0.9500 .
C13 C14 1.414(2) .
C13 H13 0.9500 .
C14 C15 1.429(2) .
C14 H14 0.9500 .
C15 H15 0.9500 .
C21 C25 1.452(2) .
C21 C22 1.458(2) .
C21 Li1 2.252(3) 2_666
C21 Li2 2.294(3) 2_666
C22 C23 1.424(2) .
C22 H22 0.9500 .
C23 C24 1.420(2) .
C23 H23 0.9500 .
C24 C25 1.419(2) .
C24 H24 0.9500 .
C25 H25 0.9500 .
O31 C32 1.428(3) .
O31 C35 1.440(2) .
C32 C33 1.483(3) .
C32 H32A 0.9900 .
C32 H32B 0.9900 .
C33 C34 1.516(3) .
C33 H33A 0.9900 .
C33 H33B 0.9900 .
C34 C35 1.505(3) .
C34 H34A 0.9900 .
C34 H34B 0.9900 .
C35 H35A 0.9900 .
C35 H35B 0.9900 .
O41 C42 1.439(2) .
O41 C45 1.440(2) .
C42 C43 1.504(2) .
C42 H42A 0.9900 .
C42 H42B 0.9900 .
C43 C44 1.520(3) .
C43 H43A 0.9900 .
C43 H43B 0.9900 .
C44 C45 1.503(2) .
C44 H44A 0.9900 .
C44 H44B 0.9900 .
C45 H45A 0.9900 .
C45 H45B 0.9900 .
O51 C52 1.433(2) .
O51 C55 1.434(2) .
C52 C53 1.496(3) .
C52 H52A 0.9900 .
C52 H52B 0.9900 .
C53 C54 1.513(4) .
C53 H53A 0.9900 .
C53 H53B 0.9900 .
C54 C55 1.508(3) .
C54 H54A 0.9900 .
C54 H54B 0.9900 .
C55 H55A 0.9900 .
C55 H55B 0.9900 .
O1 C4 0.969(8) 2_575
O1 C3 1.390(8) 2_575
O1 C2 1.430(15) .
C2 C4 0.987(15) 2_575
C2 C3 1.462(11) .
C2 H2A 0.9900 .
C2 H2B 0.9900 .
C3 O1 1.390(8) 2_575
C3 C4 1.468(11) .
C3 C4 1.536(8) 2_575
C3 H3A 0.9900 .
C3 H3B 0.9901 .
C3 H3C 0.9899 .
C3 H3D 0.9900 .
C4 O1 0.969(8) 2_575
C4 C2 0.987(15) 2_575
C4 C3 1.536(8) 2_575
C4 C4 1.901(16) 2_575
C4 H4A 0.9900 .
C4 H4B 0.9900 .

loop_
_geom_torsion_atom_site_label_1
_geom_torsion_atom_site_label_2
_geom_torsion_atom_site_label_3
_geom_torsion_atom_site_label_4
_geom_torsion
_geom_torsion_site_symmetry_1
_geom_torsion_site_symmetry_4
O41 Li1 Li2 O51 -2.2(2) . .
O31 Li1 Li2 O51 178.5(2) . .
C11 Li1 Li2 O51 -101.68(15) . .
C21 Li1 Li2 O51 92.50(14) 2_666 .
Li2 Li1 Li2 O51 140.5(2) 2_666 .
O41 Li1 Li2 C11 99.52(15) . .
O31 Li1 Li2 C11 -79.9(3) . .
C21 Li1 Li2 C11 -165.81(13) 2_666 .
Li2 Li1 Li2 C11 -117.79(16) 2_666 .
O41 Li1 Li2 C21 167.08(13) . .
O31 Li1 Li2 C21 -12.3(3) . .
C11 Li1 Li2 C21 67.56(15) . .
C21 Li1 Li2 C21 -98.26(16) 2_666 .
Li2 Li1 Li2 C21 -50.23(12) 2_666 .
O41 Li1 Li2 C21 -94.67(14) . 2_666
O31 Li1 Li2 C21 86.0(3) . 2_666
C11 Li1 Li2 C21 165.81(13) . 2_666
Li2 Li1 Li2 C21 48.03(12) 2_666 2_666
O41 Li1 Li2 Li2 -142.69(15) . 2_666
O31 Li1 Li2 Li2 37.9(3) . 2_666
C11 Li1 Li2 Li2 117.79(16) . 2_666
C21 Li1 Li2 Li2 -48.03(12) 2_666 2_666
O41 Li1 Li2 Fe1 121.13(13) . .
O31 Li1 Li2 Fe1 -58.2(3) . .
C11 Li1 Li2 Fe1 21.61(8) . .
C21 Li1 Li2 Fe1 -144.21(11) 2_666 .
Li2 Li1 Li2 Fe1 -96.18(14) 2_666 .
O41 Li1 Li2 C15 81.45(13) . .
O31 Li1 Li2 C15 -97.9(3) . .
C11 Li1 Li2 C15 -18.07(7) . .
C21 Li1 Li2 C15 176.12(11) 2_666 .
Li2 Li1 Li2 C15 -135.86(16) 2_666 .
O41 Li1 Li2 Li1 -142.69(15) . 2_666
O31 Li1 Li2 Li1 37.9(3) . 2_666
C11 Li1 Li2 Li1 117.79(16) . 2_666
C21 Li1 Li2 Li1 -48.03(12) 2_666 2_666
Li2 Li1 Li2 Li1 0.0 2_666 2_666
C24 Fe1 Li2 O51 -103.44(12) . .
C23 Fe1 Li2 O51 -59.34(13) . .
C13 Fe1 Li2 O51 105.08(12) . .
C25 Fe1 Li2 O51 -125.92(12) . .
C14 Fe1 Li2 O51 61.39(13) . .
C12 Fe1 Li2 O51 126.97(12) . .
C15 Fe1 Li2 O51 60.74(11) . .
C22 Fe1 Li2 O51 -60.07(11) . .
C21 Fe1 Li2 O51 -103.40(13) . .
C11 Fe1 Li2 O51 103.63(14) . .
C24 Fe1 Li2 C11 152.93(9) . .
C23 Fe1 Li2 C11 -162.96(8) . .
C13 Fe1 Li2 C11 1.46(11) . .
C25 Fe1 Li2 C11 130.46(8) . .
C14 Fe1 Li2 C11 -42.24(10) . .
C12 Fe1 Li2 C11 23.35(8) . .
C15 Fe1 Li2 C11 -42.88(8) . .
C22 Fe1 Li2 C11 -163.69(9) . .
C21 Fe1 Li2 C11 152.97(11) . .
C24 Fe1 Li2 C21 -0.04(11) . .
C23 Fe1 Li2 C21 44.06(9) . .
C13 Fe1 Li2 C21 -151.52(8) . .
C25 Fe1 Li2 C21 -22.52(8) . .
C14 Fe1 Li2 C21 164.79(8) . .
C12 Fe1 Li2 C21 -129.63(8) . .
C15 Fe1 Li2 C21 164.14(9) . .
C22 Fe1 Li2 C21 43.33(8) . .
C11 Fe1 Li2 C21 -152.97(11) . .
C24 Fe1 Li2 C21 80.78(19) . 2_666
C23 Fe1 Li2 C21 124.89(17) . 2_666
C13 Fe1 Li2 C21 -70.7(2) . 2_666
C25 Fe1 Li2 C21 58.31(18) . 2_666
C14 Fe1 Li2 C21 -114.39(18) . 2_666
C12 Fe1 Li2 C21 -48.80(18) . 2_666
C15 Fe1 Li2 C21 -115.03(19) . 2_666
C22 Fe1 Li2 C21 124.16(19) . 2_666
C21 Fe1 Li2 C21 80.82(18) . 2_666
C11 Fe1 Li2 C21 -72.15(18) . 2_666
C24 Fe1 Li2 Li2 36.84(17) . 2_666
C23 Fe1 Li2 Li2 80.95(14) . 2_666
C13 Fe1 Li2 Li2 -114.64(13) . 2_666
C25 Fe1 Li2 Li2 14.36(13) . 2_666
C14 Fe1 Li2 Li2 -158.33(12) . 2_666
C12 Fe1 Li2 Li2 -92.75(13) . 2_666
C15 Fe1 Li2 Li2 -158.97(16) . 2_666
C22 Fe1 Li2 Li2 80.21(14) . 2_666
C21 Fe1 Li2 Li2 36.88(11) . 2_666
C11 Fe1 Li2 Li2 -116.09(16) . 2_666
C24 Fe1 Li2 Li1 129.44(10) . .
C23 Fe1 Li2 Li1 173.55(10) . .
C13 Fe1 Li2 Li1 -22.03(13) . .
C25 Fe1 Li2 Li1 106.97(10) . .
C14 Fe1 Li2 Li1 -65.73(11) . .
C12 Fe1 Li2 Li1 -0.14(10) . .
C15 Fe1 Li2 Li1 -66.37(10) . .
C22 Fe1 Li2 Li1 172.82(12) . .
C21 Fe1 Li2 Li1 129.48(13) . .
C11 Fe1 Li2 Li1 -23.49(9) . .
C24 Fe1 Li2 C15 -164.19(8) . .
C23 Fe1 Li2 C15 -120.08(8) . .
C13 Fe1 Li2 C15 44.34(9) . .
C25 Fe1 Li2 C15 173.34(7) . .
C14 Fe1 Li2 C15 0.64(8) . .
C12 Fe1 Li2 C15 66.23(7) . .
C22 Fe1 Li2 C15 -120.81(8) . .
C21 Fe1 Li2 C15 -164.14(9) . .
C11 Fe1 Li2 C15 42.88(8) . .
C24 Fe1 Li2 Li1 -6.70(10) . 2_666
C23 Fe1 Li2 Li1 37.40(9) . 2_666
C13 Fe1 Li2 Li1 -158.18(7) . 2_666
C25 Fe1 Li2 Li1 -29.18(7) . 2_666
C14 Fe1 Li2 Li1 158.13(7) . 2_666
C12 Fe1 Li2 Li1 -136.29(7) . 2_666
C15 Fe1 Li2 Li1 157.48(9) . 2_666
C22 Fe1 Li2 Li1 36.67(7) . 2_666
C21 Fe1 Li2 Li1 -6.66(7) . 2_666
C11 Fe1 Li2 Li1 -159.63(10) . 2_666
C24 Fe1 C11 C15 166.87(15) . .
C23 Fe1 C11 C15 -55.3(2) . .
C13 Fe1 C11 C15 79.21(10) . .
C25 Fe1 C11 C15 -164.40(9) . .
C14 Fe1 C11 C15 35.83(10) . .
C12 Fe1 C11 C15 115.24(13) . .
C22 Fe1 C11 C15 -84.21(11) . .
C21 Fe1 C11 C15 -124.38(10) . .
Li2 Fe1 C11 C15 -102.10(12) . .
C24 Fe1 C11 C12 51.6(2) . .
C23 Fe1 C11 C12 -170.56(16) . .
C13 Fe1 C11 C12 -36.03(9) . .
C25 Fe1 C11 C12 80.36(10) . .
C14 Fe1 C11 C12 -79.40(10) . .
C15 Fe1 C11 C12 -115.24(13) . .
C22 Fe1 C11 C12 160.55(9) . .
C21 Fe1 C11 C12 120.38(9) . .
Li2 Fe1 C11 C12 142.67(12) . .
C24 Fe1 C11 Li1 -51.0(2) . .
C23 Fe1 C11 Li1 86.8(2) . .
C13 Fe1 C11 Li1 -138.69(16) . .
C25 Fe1 C11 Li1 -22.29(17) . .
C14 Fe1 C11 Li1 177.94(17) . .
C12 Fe1 C11 Li1 -102.65(18) . .
C15 Fe1 C11 Li1 142.11(19) . .
C22 Fe1 C11 Li1 57.90(17) . .
C21 Fe1 C11 Li1 17.73(16) . .
Li2 Fe1 C11 Li1 40.01(15) . .
C24 Fe1 C11 Li2 -91.04(18) . .
C23 Fe1 C11 Li2 46.77(19) . .
C13 Fe1 C11 Li2 -178.70(10) . .
C25 Fe1 C11 Li2 -62.31(10) . .
C14 Fe1 C11 Li2 137.93(10) . .
C12 Fe1 C11 Li2 -142.67(12) . .
C15 Fe1 C11 Li2 102.10(12) . .
C22 Fe1 C11 Li2 17.88(10) . .
C21 Fe1 C11 Li2 -22.29(9) . .
O41 Li1 C11 C15 -34.3(3) . .
O31 Li1 C11 C15 -145.07(18) . .
C21 Li1 C11 C15 84.7(2) 2_666 .
Li2 Li1 C11 C15 71.7(2) . .
Li2 Li1 C11 C15 110.0(2) 2_666 .
O41 Li1 C11 C12 129.52(14) . .
O31 Li1 C11 C12 18.80(19) . .
C21 Li1 C11 C12 -111.42(15) 2_666 .
Li2 Li1 C11 C12 -124.45(14) . .
Li2 Li1 C11 C12 -86.09(12) 2_666 .
O41 Li1 C11 Fe1 -148.61(12) . .
O31 Li1 C11 Fe1 100.67(16) . .
C21 Li1 C11 Fe1 -29.5(2) 2_666 .
Li2 Li1 C11 Fe1 -42.59(15) . .
Li2 Li1 C11 Fe1 -4.22(15) 2_666 .
O41 Li1 C11 Li2 -106.02(14) . .
O31 Li1 C11 Li2 143.25(15) . .
C21 Li1 C11 Li2 13.04(12) 2_666 .
Li2 Li1 C11 Li2 38.37(11) 2_666 .
O51 Li2 C11 C15 -34.99(16) . .
C21 Li2 C11 C15 84.94(12) . .
C21 Li2 C11 C15 -156.25(13) 2_666 .
Li2 Li2 C11 C15 141.72(18) 2_666 .
Li1 Li2 C11 C15 -143.70(13) . .
Fe1 Li2 C11 C15 64.84(9) . .
Li1 Li2 C11 C15 92.99(16) 2_666 .
O51 Li2 C11 C12 -145.81(15) . .
C21 Li2 C11 C12 -25.88(19) . .
C21 Li2 C11 C12 92.93(18) 2_666 .
Li2 Li2 C11 C12 30.9(3) 2_666 .
Li1 Li2 C11 C12 105.48(18) . .
Fe1 Li2 C11 C12 -45.98(14) . .
C15 Li2 C11 C12 -110.82(19) . .
Li1 Li2 C11 C12 -17.8(2) 2_666 .
O51 Li2 C11 Fe1 -99.83(13) . .
C21 Li2 C11 Fe1 20.10(8) . .
C21 Li2 C11 Fe1 138.91(11) 2_666 .
Li2 Li2 C11 Fe1 76.88(16) 2_666 .
Li1 Li2 C11 Fe1 151.46(10) . .
C15 Li2 C11 Fe1 -64.84(9) . .
Li1 Li2 C11 Fe1 28.15(14) 2_666 .
O51 Li2 C11 Li1 108.71(15) . .
C21 Li2 C11 Li1 -131.36(12) . .
C21 Li2 C11 Li1 -12.54(12) 2_666 .
Li2 Li2 C11 Li1 -74.58(18) 2_666 .
Fe1 Li2 C11 Li1 -151.46(10) . .
C15 Li2 C11 Li1 143.70(13) . .
Li1 Li2 C11 Li1 -123.31(15) 2_666 .
C15 C11 C12 C13 -0.03(17) . .
Fe1 C11 C12 C13 58.24(11) . .
Li1 C11 C12 C13 -169.90(13) . .
Li2 C11 C12 C13 108.25(17) . .
C15 C11 C12 Fe1 -58.27(10) . .
Li1 C11 C12 Fe1 131.86(12) . .
Li2 C11 C12 Fe1 50.01(15) . .
C24 Fe1 C12 C13 77.87(11) . .
C23 Fe1 C12 C13 46.5(2) . .
C25 Fe1 C12 C13 119.69(10) . .
C14 Fe1 C12 C13 -38.32(10) . .
C15 Fe1 C12 C13 -82.87(10) . .
C22 Fe1 C12 C13 -168.23(15) . .
C21 Fe1 C12 C13 162.48(9) . .
C11 Fe1 C12 C13 -122.72(13) . .
Li2 Fe1 C12 C13 -151.54(10) . .
C24 Fe1 C12 C11 -159.41(9) . .
C23 Fe1 C12 C11 169.26(18) . .
C13 Fe1 C12 C11 122.72(13) . .
C25 Fe1 C12 C11 -117.59(9) . .
C14 Fe1 C12 C11 84.40(10) . .
C15 Fe1 C12 C11 39.85(9) . .
C22 Fe1 C12 C11 -45.51(19) . .
C21 Fe1 C12 C11 -74.80(10) . .
Li2 Fe1 C12 C11 -28.82(10) . .
C11 C12 C13 C14 -0.12(18) . .
Fe1 C12 C13 C14 59.97(11) . .
C11 C12 C13 Fe1 -60.08(11) . .
C24 Fe1 C13 C14 120.85(10) . .
C23 Fe1 C13 C14 78.91(12) . .
C25 Fe1 C13 C14 163.21(10) . .
C12 Fe1 C13 C14 -117.93(13) . .
C15 Fe1 C13 C14 -38.68(10) . .
C22 Fe1 C13 C14 47.1(2) . .
C21 Fe1 C13 C14 -158.77(14) . .
C11 Fe1 C13 C14 -82.23(10) . .
Li2 Fe1 C13 C14 -83.45(12) . .
C24 Fe1 C13 C12 -121.22(10) . .
C23 Fe1 C13 C12 -163.16(10) . .
C25 Fe1 C13 C12 -78.87(11) . .
C14 Fe1 C13 C12 117.93(13) . .
C15 Fe1 C13 C12 79.25(10) . .
C22 Fe1 C13 C12 165.06(18) . .
C21 Fe1 C13 C12 -40.84(19) . .
C11 Fe1 C13 C12 35.70(9) . .
Li2 Fe1 C13 C12 34.47(12) . .
C12 C13 C14 C15 0.22(17) . .
Fe1 C13 C14 C15 60.05(11) . .
C12 C13 C14 Fe1 -59.83(10) . .
C24 Fe1 C14 C13 -77.89(11) . .
C23 Fe1 C14 C13 -120.93(10) . .
C25 Fe1 C14 C13 -42.5(2) . .
C12 Fe1 C14 C13 38.74(9) . .
C15 Fe1 C14 C13 117.91(14) . .
C22 Fe1 C14 C13 -163.43(9) . .
C21 Fe1 C14 C13 155.14(17) . .
C11 Fe1 C14 C13 82.42(10) . .
Li2 Fe1 C14 C13 116.99(10) . .
C24 Fe1 C14 C15 164.20(10) . .
C23 Fe1 C14 C15 121.16(10) . .
C13 Fe1 C14 C15 -117.91(14) . .
C25 Fe1 C14 C15 -160.37(17) . .
C12 Fe1 C14 C15 -79.17(11) . .
C22 Fe1 C14 C15 78.66(12) . .
C21 Fe1 C14 C15 37.2(2) . .
C11 Fe1 C14 C15 -35.50(10) . .
Li2 Fe1 C14 C15 -0.92(12) . .
C13 C14 C15 C11 -0.26(19) . .
Fe1 C14 C15 C11 59.73(12) . .
C13 C14 C15 Fe1 -59.98(11) . .
C13 C14 C15 Li2 -58.8(2) . .
Fe1 C14 C15 Li2 1.23(16) . .
C12 C11 C15 C14 0.18(17) . .
Fe1 C11 C15 C14 -57.90(12) . .
Li1 C11 C15 C14 165.29(18) . .
Li2 C11 C15 C14 -132.12(14) . .
C12 C11 C15 Fe1 58.08(10) . .
Li1 C11 C15 Fe1 -136.8(2) . .
Li2 C11 C15 Fe1 -74.22(9) . .
C12 C11 C15 Li2 132.30(14) . .
Fe1 C11 C15 Li2 74.22(9) . .
Li1 C11 C15 Li2 -62.6(2) . .
C24 Fe1 C15 C14 -42.4(2) . .
C23 Fe1 C15 C14 -78.96(12) . .
C13 Fe1 C15 C14 38.35(10) . .
C25 Fe1 C15 C14 161.05(16) . .
C12 Fe1 C15 C14 83.03(11) . .
C22 Fe1 C15 C14 -122.05(10) . .
C21 Fe1 C15 C14 -165.76(10) . .
C11 Fe1 C15 C14 123.00(14) . .
Li2 Fe1 C15 C14 179.08(12) . .
C24 Fe1 C15 C11 -165.43(17) . .
C23 Fe1 C15 C11 158.05(9) . .
C13 Fe1 C15 C11 -84.64(10) . .
C25 Fe1 C15 C11 38.1(2) . .
C14 Fe1 C15 C11 -123.00(14) . .
C12 Fe1 C15 C11 -39.96(9) . .
C22 Fe1 C15 C11 114.96(10) . .
C21 Fe1 C15 C11 71.25(11) . .
Li2 Fe1 C15 C11 56.08(10) . .
C24 Fe1 C15 Li2 138.48(19) . .
C23 Fe1 C15 Li2 101.96(9) . .
C13 Fe1 C15 Li2 -140.73(8) . .
C25 Fe1 C15 Li2 -18.03(19) . .
C14 Fe1 C15 Li2 -179.08(12) . .
C12 Fe1 C15 Li2 -96.04(8) . .
C22 Fe1 C15 Li2 58.88(8) . .
C21 Fe1 C15 Li2 15.17(9) . .
C11 Fe1 C15 Li2 -56.08(10) . .
O51 Li2 C15 C14 -127.78(18) . .
C11 Li2 C15 C14 83.6(2) . .
C21 Li2 C15 C14 -13.1(2) . .
C21 Li2 C15 C14 117.8(2) 2_666 .
Li2 Li2 C15 C14 29.4(3) 2_666 .
Li1 Li2 C15 C14 113.04(19) . .
Fe1 Li2 C15 C14 -1.25(16) . .
Li1 Li2 C15 C14 -29.7(2) 2_666 .
O51 Li2 C15 C11 148.61(15) . .
C21 Li2 C15 C11 -96.74(13) . .
C21 Li2 C15 C11 34.24(18) 2_666 .
Li2 Li2 C15 C11 -54.2(2) 2_666 .
Li1 Li2 C15 C11 29.43(11) . .
Fe1 Li2 C15 C11 -84.86(11) . .
Li1 Li2 C15 C11 -113.36(15) 2_666 .
O51 Li2 C15 Fe1 -126.54(10) . .
C11 Li2 C15 Fe1 84.86(11) . .
C21 Li2 C15 Fe1 -11.89(7) . .
C21 Li2 C15 Fe1 119.09(18) 2_666 .
Li2 Li2 C15 Fe1 30.6(2) 2_666 .
Li1 Li2 C15 Fe1 114.28(10) . .
Li1 Li2 C15 Fe1 -28.50(11) 2_666 .
C24 Fe1 C21 C25 35.72(9) . .
C23 Fe1 C21 C25 79.33(10) . .
C13 Fe1 C21 C25 -52.71(19) . .
C14 Fe1 C21 C25 170.38(17) . .
C12 Fe1 C21 C25 -82.29(10) . .
C15 Fe1 C21 C25 -161.75(9) . .
C22 Fe1 C21 C25 115.11(13) . .
C11 Fe1 C21 C25 -122.52(9) . .
Li2 Fe1 C21 C25 -144.25(12) . .
C24 Fe1 C21 C22 -79.39(10) . .
C23 Fe1 C21 C22 -35.78(10) . .
C13 Fe1 C21 C22 -167.81(14) . .
C25 Fe1 C21 C22 -115.11(13) . .
C14 Fe1 C21 C22 55.3(2) . .
C12 Fe1 C21 C22 162.61(9) . .
C15 Fe1 C21 C22 83.14(11) . .
C11 Fe1 C21 C22 122.37(9) . .
Li2 Fe1 C21 C22 100.65(11) . .
C24 Fe1 C21 Li1 -94.6(6) . 2_666
C23 Fe1 C21 Li1 -51.0(6) . 2_666
C13 Fe1 C21 Li1 177.0(5) . 2_666
C25 Fe1 C21 Li1 -130.3(6) . 2_666
C14 Fe1 C21 Li1 40.1(6) . 2_666
C12 Fe1 C21 Li1 147.4(5) . 2_666
C15 Fe1 C21 Li1 68.0(6) . 2_666
C22 Fe1 C21 Li1 -15.2(5) . 2_666
C11 Fe1 C21 Li1 107.2(6) . 2_666
Li2 Fe1 C21 Li1 85.5(6) . 2_666
C24 Fe1 C21 Li2 179.96(9) . .
C23 Fe1 C21 Li2 -136.43(9) . .
C13 Fe1 C21 Li2 91.54(16) . .
C25 Fe1 C21 Li2 144.25(12) . .
C14 Fe1 C21 Li2 -45.4(2) . .
C12 Fe1 C21 Li2 61.96(9) . .
C15 Fe1 C21 Li2 -17.51(10) . .
C22 Fe1 C21 Li2 -100.65(11) . .
C11 Fe1 C21 Li2 21.72(9) . .
C24 Fe1 C21 Li2 131.15(12) . 2_666
C23 Fe1 C21 Li2 174.76(13) . 2_666
C13 Fe1 C21 Li2 42.7(2) . 2_666
C25 Fe1 C21 Li2 95.43(14) . 2_666
C14 Fe1 C21 Li2 -94.2(2) . 2_666
C12 Fe1 C21 Li2 13.15(13) . 2_666
C15 Fe1 C21 Li2 -66.32(13) . 2_666
C22 Fe1 C21 Li2 -149.46(15) . 2_666
C11 Fe1 C21 Li2 -27.09(12) . 2_666
Li2 Fe1 C21 Li2 -48.81(14) . 2_666
O51 Li2 C21 C25 143.61(15) . .
C11 Li2 C21 C25 23.61(19) . .
C21 Li2 C21 C25 -91.26(18) 2_666 .
Li2 Li2 C21 C25 -91.26(18) 2_666 .
Li1 Li2 C21 C25 -26.0(2) . .
Fe1 Li2 C21 C25 43.85(14) . .
C15 Li2 C21 C25 54.71(17) . .
Li1 Li2 C21 C25 -146.9(2) 2_666 .
O51 Li2 C21 C22 34.76(15) . .
C11 Li2 C21 C22 -85.24(12) . .
C21 Li2 C21 C22 159.89(14) 2_666 .
Li2 Li2 C21 C22 159.89(14) 2_666 .
Li1 Li2 C21 C22 -134.84(16) . .
Fe1 Li2 C21 C22 -65.00(9) . .
C15 Li2 C21 C22 -54.14(11) . .
Li1 Li2 C21 C22 104.29(13) 2_666 .
O51 Li2 C21 Fe1 99.76(12) . .
C11 Li2 C21 Fe1 -20.24(8) . .
C21 Li2 C21 Fe1 -135.11(12) 2_666 .
Li2 Li2 C21 Fe1 -135.11(13) 2_666 .
Li1 Li2 C21 Fe1 -69.84(15) . .
C15 Li2 C21 Fe1 10.86(6) . .
Li1 Li2 C21 Fe1 169.29(11) 2_666 .
O51 Li2 C21 Li1 -69.53(15) . 2_666
C11 Li2 C21 Li1 170.47(11) . 2_666
C21 Li2 C21 Li1 55.60(13) 2_666 2_666
Li2 Li2 C21 Li1 55.60(13) 2_666 2_666
Li1 Li2 C21 Li1 120.87(14) . 2_666
Fe1 Li2 C21 Li1 -169.29(11) . 2_666
C15 Li2 C21 Li1 -158.43(10) . 2_666
O51 Li2 C21 Li2 -125.13(19) . 2_666
C11 Li2 C21 Li2 114.87(15) . 2_666
C21 Li2 C21 Li2 0.0 2_666 2_666
Li1 Li2 C21 Li2 65.27(15) . 2_666
Fe1 Li2 C21 Li2 135.11(13) . 2_666
C15 Li2 C21 Li2 145.97(15) . 2_666
Li1 Li2 C21 Li2 -55.60(13) 2_666 2_666
C25 C21 C22 C23 -0.24(17) . .
Fe1 C21 C22 C23 57.83(11) . .
Li1 C21 C22 C23 -124.97(14) 2_666 .
Li2 C21 C22 C23 131.33(14) . .
Li2 C21 C22 C23 172.3(2) 2_666 .
C25 C21 C22 Fe1 -58.07(9) . .
Li1 C21 C22 Fe1 177.19(10) 2_666 .
Li2 C21 C22 Fe1 73.50(8) . .
Li2 C21 C22 Fe1 114.5(3) 2_666 .
C24 Fe1 C22 C23 -38.46(10) . .
C13 Fe1 C22 C23 41.7(2) . .
C25 Fe1 C22 C23 -82.75(11) . .
C14 Fe1 C22 C23 77.57(12) . .
C12 Fe1 C22 C23 -163.28(15) . .
C15 Fe1 C22 C23 120.58(11) . .
C21 Fe1 C22 C23 -122.81(14) . .
C11 Fe1 C22 C23 163.93(10) . .
Li2 Fe1 C22 C23 178.96(12) . .
C24 Fe1 C22 C21 84.35(10) . .
C23 Fe1 C22 C21 122.81(14) . .
C13 Fe1 C22 C21 164.53(18) . .
C25 Fe1 C22 C21 40.06(9) . .
C14 Fe1 C22 C21 -159.62(9) . .
C12 Fe1 C22 C21 -40.5(2) . .
C15 Fe1 C22 C21 -116.61(9) . .
C11 Fe1 C22 C21 -73.26(10) . .
Li2 Fe1 C22 C21 -58.23(10) . .
C21 C22 C23 C24 0.31(18) . .
Fe1 C22 C23 C24 59.82(11) . .
C21 C22 C23 Fe1 -59.51(11) . .
C13 Fe1 C23 C24 76.71(12) . .
C25 Fe1 C23 C24 -38.33(10) . .
C14 Fe1 C23 C24 119.22(10) . .
C12 Fe1 C23 C24 41.5(2) . .
C15 Fe1 C23 C24 162.12(10) . .
C22 Fe1 C23 C24 -118.07(14) . .
C21 Fe1 C23 C24 -82.18(10) . .
C11 Fe1 C23 C24 -157.44(15) . .
Li2 Fe1 C23 C24 -119.12(10) . .
C24 Fe1 C23 C22 118.07(14) . .
C13 Fe1 C23 C22 -165.21(10) . .
C25 Fe1 C23 C22 79.75(10) . .
C14 Fe1 C23 C22 -122.70(10) . .
C12 Fe1 C23 C22 159.54(18) . .
C15 Fe1 C23 C22 -79.81(12) . .
C21 Fe1 C23 C22 35.89(10) . .
C11 Fe1 C23 C22 -39.4(2) . .
Li2 Fe1 C23 C22 -1.05(12) . .
C22 C23 C24 C25 -0.24(18) . .
Fe1 C23 C24 C25 59.84(11) . .
C22 C23 C24 Fe1 -60.09(11) . .
C23 Fe1 C24 C25 -118.23(13) . .
C13 Fe1 C24 C25 119.36(10) . .
C14 Fe1 C24 C25 161.28(10) . .
C12 Fe1 C24 C25 76.97(11) . .
C15 Fe1 C24 C25 -166.80(17) . .
C22 Fe1 C24 C25 -79.78(10) . .
C21 Fe1 C24 C25 -35.79(9) . .
C11 Fe1 C24 C25 39.2(2) . .
Li2 Fe1 C24 C25 -35.75(13) . .
C13 Fe1 C24 C23 -122.42(10) . .
C25 Fe1 C24 C23 118.23(13) . .
C14 Fe1 C24 C23 -80.50(11) . .
C12 Fe1 C24 C23 -164.80(9) . .
C15 Fe1 C24 C23 -48.6(2) . .
C22 Fe1 C24 C23 38.45(10) . .
C21 Fe1 C24 C23 82.44(10) . .
C11 Fe1 C24 C23 157.38(15) . .
Li2 Fe1 C24 C23 82.47(12) . .
C23 C24 C25 C21 0.10(18) . .
Fe1 C24 C25 C21 59.88(11) . .
C23 C24 C25 Fe1 -59.78(11) . .
C22 C21 C25 C24 0.08(17) . .
Fe1 C21 C25 C24 -58.16(11) . .
Li1 C21 C25 C24 112.61(15) 2_666 .
Li2 C21 C25 C24 -105.41(17) . .
Li2 C21 C25 C24 -176.26(12) 2_666 .
C22 C21 C25 Fe1 58.25(9) . .
Li1 C21 C25 Fe1 170.78(13) 2_666 .
Li2 C21 C25 Fe1 -47.24(14) . .
Li2 C21 C25 Fe1 -118.09(10) 2_666 .
C23 Fe1 C25 C24 38.39(10) . .
C13 Fe1 C25 C24 -79.26(11) . .
C14 Fe1 C25 C24 -47.9(2) . .
C12 Fe1 C25 C24 -121.73(10) . .
C15 Fe1 C25 C24 168.11(16) . .
C22 Fe1 C25 C24 82.73(10) . .
C21 Fe1 C25 C24 122.89(13) . .
C11 Fe1 C25 C24 -164.04(9) . .
Li2 Fe1 C25 C24 151.28(10) . .
C24 Fe1 C25 C21 -122.89(13) . .
C23 Fe1 C25 C21 -84.51(10) . .
C13 Fe1 C25 C21 157.85(9) . .
C14 Fe1 C25 C21 -170.83(17) . .
C12 Fe1 C25 C21 115.37(9) . .
C15 Fe1 C25 C21 45.2(2) . .
C22 Fe1 C25 C21 -40.16(9) . .
C11 Fe1 C25 C21 73.07(11) . .
Li2 Fe1 C25 C21 28.39(10) . .
O41 Li1 O31 C32 -78.15(17) . .
C11 Li1 O31 C32 39.1(2) . .
C21 Li1 O31 C32 168.86(15) 2_666 .
Li2 Li1 O31 C32 101.3(3) . .
Li2 Li1 O31 C32 127.77(15) 2_666 .
O41 Li1 O31 C35 51.24(17) . .
C11 Li1 O31 C35 168.50(13) . .
C21 Li1 O31 C35 -61.75(18) 2_666 .
Li2 Li1 O31 C35 -129.3(2) . .
Li2 Li1 O31 C35 -102.84(14) 2_666 .
C35 O31 C32 C33 -13.2(3) . .
Li1 O31 C32 C33 121.3(2) . .
O31 C32 C33 C34 -9.0(3) . .
C32 C33 C34 C35 26.3(2) . .
C32 O31 C35 C34 30.4(2) . .
Li1 O31 C35 C34 -102.67(18) . .
C33 C34 C35 O31 -34.8(2) . .
O31 Li1 O41 C42 93.67(16) . .
C11 Li1 O41 C42 -24.6(2) . .
C21 Li1 O41 C42 -147.60(14) 2_666 .
Li2 Li1 O41 C42 -85.97(18) . .
Li2 Li1 O41 C42 -130.6(2) 2_666 .
O31 Li1 O41 C45 -91.55(19) . .
C11 Li1 O41 C45 150.20(16) . .
C21 Li1 O41 C45 27.2(2) 2_666 .
Li2 Li1 O41 C45 88.8(2) . .
Li2 Li1 O41 C45 44.2(3) 2_666 .
C45 O41 C42 C43 -18.1(2) . .
Li1 O41 C42 C43 157.65(14) . .
O41 C42 C43 C44 34.23(18) . .
C42 C43 C44 C45 -37.03(18) . .
C42 O41 C45 C44 -5.9(2) . .
Li1 O41 C45 C44 178.89(15) . .
C43 C44 C45 O41 27.05(19) . .
C11 Li2 O51 C52 154.20(14) . .
C21 Li2 O51 C52 46.11(19) . .
C21 Li2 O51 C52 -82.97(17) 2_666 .
Li2 Li2 O51 C52 -21.8(3) 2_666 .
Li1 Li2 O51 C52 -143.47(15) . .
Fe1 Li2 O51 C52 99.90(15) . .
C15 Li2 O51 C52 136.90(13) . .
Li1 Li2 O51 C52 10.04(16) 2_666 .
C11 Li2 O51 C55 -52.2(2) . .
C21 Li2 O51 C55 -160.31(14) . .
C21 Li2 O51 C55 70.61(18) 2_666 .
Li2 Li2 O51 C55 131.8(2) 2_666 .
Li1 Li2 O51 C55 10.1(2) . .
Fe1 Li2 O51 C55 -106.52(15) . .
C15 Li2 O51 C55 -69.52(15) . .
Li1 Li2 O51 C55 163.62(13) 2_666 .
C55 O51 C52 C53 -14.3(2) . .
Li2 O51 C52 C53 143.01(16) . .
O51 C52 C53 C54 31.3(2) . .
C52 C53 C54 C55 -35.8(2) . .
C52 O51 C55 C54 -9.0(2) . .
Li2 O51 C55 C54 -165.01(16) . .
C53 C54 C55 O51 28.2(2) . .
C3 O1 C2 C4 32.8(12) 2_575 2_575
C4 O1 C2 C3 -48.7(8) 2_575 .
C3 O1 C2 C3 -15.9(10) 2_575 .
C4 C2 C3 O1 -7.8(14) 2_575 2_575
O1 C2 C3 O1 23.9(14) . 2_575
C4 C2 C3 C4 -37.9(11) 2_575 .
O1 C2 C3 C4 -6.1(10) . .
O1 C2 C3 C4 31.7(7) . 2_575
C2 C3 C4 O1 150.5(8) . 2_575
C4 C3 C4 O1 127.6(7) 2_575 2_575
O1 C3 C4 C2 -61.3(17) 2_575 2_575
C2 C3 C4 C2 89.1(17) . 2_575
C4 C3 C4 C2 66.3(17) 2_575 2_575
O1 C3 C4 C3 -127.6(7) 2_575 2_575
C2 C3 C4 C3 22.9(7) . 2_575
C4 C3 C4 C3 0.0 2_575 2_575
O1 C3 C4 C4 -127.6(7) 2_575 2_575
C2 C3 C4 C4 22.9(7) . 2_575
